data_4131512
loop_
_publ_author_name
'Mao, Lingling'
'Wu, Yilei'
'Stoumpos, Constantinos C.'
'Traore, Boubacar'
'Katan, Claudine'
'Even, Jacky'
'Wasielewski, Michael R.'
'Kanatzidis, Mercouri G.'

_publ_section_title
;
 Tunable White-Light Emission in Single-Cation-Templated Three-Layered 2D
 Perovskites
 (CH<sub>3</sub>CH<sub>2</sub>NH<sub>3</sub>)<sub>4</sub>Pb<sub>3</sub>Br<sub>10-x</sub>Cl<sub>x</sub>.
;
_journal_issue 34
_journal_name_full 'Journal of the American Chemical Society'
_journal_page_first 11956
_journal_page_last 11963
_journal_paper_doi 10.1021/jacs.7b06143
_journal_volume 139
_journal_year 2017
_chemical_formula_moiety 4(C2H5NH3),Pb3Br10
_chemical_formula_sum 'C8 H32 Br10 N4 Pb3'
_chemical_formula_weight 1605
_chemical_name_common 'Ethylammonium Lead Bromide'
_space_group_IT_number 41
_space_group_name_Hall 'C -2ac 2'
_space_group_name_H-M_alt 'C 2 e b'
_symmetry_cell_setting orthorhombic
_symmetry_Int_Tables_number 41
_symmetry_space_group_name_Hall 'C -2ac 2'
_symmetry_space_group_name_H-M 'C 2 e b'
_cell_angle_alpha 90
_cell_angle_beta 90
_cell_angle_gamma 90
_cell_formula_units_Z 4
_cell_length_a 8.4267(12)
_cell_length_b 46.351(5)
_cell_length_c 8.4298(10)
_cell_measurement_reflns_used 3297
_cell_measurement_temperature 293
_cell_measurement_theta_max 26.21
_cell_measurement_theta_min 2.63
_cell_volume 3292.6(7)
_diffrn_ambient_temperature 293
_diffrn_detector 'image plate (34 cm diameter)'
_diffrn_detector_area_resol_mean 6.67
_diffrn_measured_fraction_theta_full 0.94
_diffrn_measured_fraction_theta_max 0.94
_diffrn_measurement_device '2-circle goniometer'
_diffrn_measurement_device_type 'IPDS Stoe'
_diffrn_measurement_method 'rotation method'
_diffrn_radiation_monochromator graphite
_diffrn_radiation_probe x-ray
_diffrn_radiation_source 'X-ray tube'
_diffrn_radiation_type 'Mo K\a'
_diffrn_radiation_wavelength 0.71073
_diffrn_reflns_av_R_equivalents 0.073
_diffrn_reflns_av_unetI/netI 0.0595
_diffrn_reflns_limit_h_max 11
_diffrn_reflns_limit_h_min -11
_diffrn_reflns_limit_k_max 63
_diffrn_reflns_limit_k_min -62
_diffrn_reflns_limit_l_max 11
_diffrn_reflns_limit_l_min -10
_diffrn_reflns_number 14688
_diffrn_reflns_theta_full 29.15
_diffrn_reflns_theta_max 29.15
_diffrn_reflns_theta_min 3.45
_diffrn_source 'sealed X-ray tube, 12 x 0.4 mm long-fine focus'
_diffrn_source_current 40
_diffrn_source_power 1.20
_diffrn_source_voltage 50
_exptl_absorpt_coefficient_mu 27.443
_exptl_absorpt_correction_T_max 0.1717
_exptl_absorpt_correction_T_min 0.0421
_exptl_absorpt_correction_type integration
_exptl_crystal_colour yellow
_exptl_crystal_density_diffrn 3.2459
_exptl_crystal_description plate
_exptl_crystal_F_000 2816
_exptl_crystal_size_max 0.1045
_exptl_crystal_size_mid 0.0689
_exptl_crystal_size_min 0.0224
_refine_diff_density_max 2.83
_refine_diff_density_min -3.84
_refine_ls_abs_structure_details '  1442 of Friedel pairs used in the refinement'
_refine_ls_extinction_method none
_refine_ls_goodness_of_fit_gt 3.85
_refine_ls_goodness_of_fit_ref 3.14
_refine_ls_hydrogen_treatment constr
_refine_ls_number_constraints 69
_refine_ls_number_parameters 81
_refine_ls_number_reflns 5228
_refine_ls_number_restraints 6
_refine_ls_R_factor_all 0.1496
_refine_ls_R_factor_gt 0.0964
_refine_ls_shift/su_max 0.0174
_refine_ls_shift/su_mean 0.0023
_refine_ls_structure_factor_coef Fsqd
_refine_ls_weighting_details w=1/(\s^2^(I)+0.0004I^2^)
_refine_ls_weighting_scheme sigma
_refine_ls_wR_factor_gt 0.1753
_refine_ls_wR_factor_ref 0.1854
_reflns_number_gt 3137
_reflns_number_total 5228
_reflns_threshold_expression I>2\s(I)
_cod_data_source_file ja7b06143_si_002.cif
_cod_data_source_block I
_cod_depositor_comments
;
The following automatic conversions were performed:

data item '_diffrn_radiation_probe' value 'X-ray' was changed to
'x-ray' in accordance with the
/home/saulius/struct/COD-crude-data/automatic-downloads/DataCite-retrospective/ACS/depositions/lib/dictionaries/cif_core.dic
dictionary named 'cif_core.dic' version 2.4.2 last updated on
2011-04-26.

Automatic conversion script
Id: cif_fix_values 6909 2019-04-08 15:41:33Z antanas 
;
_cod_original_cell_volume 3292.5(7)
_cod_original_sg_symbol_Hall 'C -2bc 2'
_cod_original_sg_symbol_H-M 'C 2 c b'
_cod_database_code 4131512

loop_
_space_group_symop_id
_space_group_symop_operation_xyz
1 x,y,z
2 x,-y,-z
3 x,y+1/2,-z+1/2
4 x,-y+1/2,z+1/2
5 x+1/2,y+1/2,z
6 x+1/2,-y+1/2,-z
7 x+1/2,y,-z+1/2
8 x+1/2,-y,z+1/2

loop_
_atom_site_label
_atom_site_type_symbol
_atom_site_fract_x
_atom_site_fract_y
_atom_site_fract_z
_atom_site_adp_type
_atom_site_U_iso_or_equiv
_atom_site_site_symmetry_multiplicity
_atom_site_occupancy
_atom_site_calc_flag
Pb1 Pb 0.0385(4) 0 0 Uani 0.0577(11) 4 1 d
Pb2 Pb 0.0499(3) 0.13567(2) 0.0001(3) Uani 0.0446(6) 8 1 d
Br1 Br 0.0498(12) 0.06419(6) 0.0020(12) Uani 0.085(3) 8 1 d
Br2 Br 0.2435(8) 0.00446(12) 0.2969(8) Uani 0.065(2) 8 1 d
Br3 Br -0.1944(8) 0.1420(2) -0.2340(8) Uani 0.114(4) 8 1 d
Br4 Br 0.2826(10) 0.1345(3) 0.2485(13) Uani 0.164(6) 8 1 d
Br5 Br 0.048(2) 0.19399(11) -0.0583(8) Uani 0.147(5) 8 1 d
N1 N 0.050(6) 0.3201(5) -0.040(4) Uiso 0.080(8) 8 1 d
C2 C 0.005(5) 0.2912(6) 0.026(3) Uiso 0.080(8) 8 1 d
C1 C 0.023(7) 0.2686(6) -0.099(5) Uiso 0.080(8) 8 1 d
N2 N 0.094(4) 0.4287(7) 0.074(5) Uiso 0.075(8) 8 1 d
C4 C -0.062(3) 0.4436(8) 0.102(7) Uiso 0.075(8) 8 1 d
C3 C -0.032(5) 0.4744(8) 0.148(6) Uiso 0.075(8) 8 1 d
H1n1 H -0.02279 0.332665 -0.016814 Uiso 0.0955 8 1 d
H2n1 H 0.140349 0.32554 -0.000258 Uiso 0.0955 8 1 d
H3n1 H 0.058807 0.318787 -0.143018 Uiso 0.0955 8 1 d
H1c2 H 0.073194 0.286733 0.114433 Uiso 0.0955 8 1 d
H2c2 H -0.103079 0.291767 0.061813 Uiso 0.0955 8 1 d
H1c1 H 0.005579 0.249863 -0.053553 Uiso 0.0955 8 1 d
H2c1 H -0.05297 0.27189 -0.18197 Uiso 0.0955 8 1 d
H3c1 H 0.128363 0.269432 -0.142671 Uiso 0.0955 8 1 d
H1n2 H 0.076941 0.410501 0.055319 Uiso 0.0899 8 1 d
H2n2 H 0.140703 0.436452 -0.007777 Uiso 0.0899 8 1 d
H3n2 H 0.153416 0.430581 0.157148 Uiso 0.0899 8 1 d
H1c4 H -0.12419 0.44305 0.00631 Uiso 0.0899 8 1 d
H2c4 H -0.118177 0.433985 0.185375 Uiso 0.0899 8 1 d
H1c3 H -0.129307 0.482862 0.185433 Uiso 0.0899 8 1 d
H2c3 H 0.046102 0.475078 0.230224 Uiso 0.0899 8 1 d
H3c3 H 0.004931 0.484959 0.057196 Uiso 0.0899 8 1 d

loop_
_atom_site_aniso_label
_atom_site_aniso_type_symbol
_atom_site_aniso_U_11
_atom_site_aniso_U_22
_atom_site_aniso_U_33
_atom_site_aniso_U_12
_atom_site_aniso_U_13
_atom_site_aniso_U_23
Pb1 Pb 0.0449(19) 0.0498(8) 0.078(2) 0 0 -0.010(2)
Pb2 Pb 0.0327(12) 0.0585(6) 0.0427(14) 0.0027(11) 0.0021(9) -0.0048(13)
Br1 Br 0.090(5) 0.0523(16) 0.113(7) 0.005(5) -0.025(5) 0.008(5)
Br2 Br 0.072(3) 0.055(4) 0.069(4) 0.042(4) 0.0093(18) 0.022(3)
Br3 Br 0.023(3) 0.282(10) 0.036(4) 0.034(5) -0.020(2) -0.049(5)
Br4 Br 0.066(7) 0.355(14) 0.070(7) -0.075(8) -0.043(4) 0.035(8)
Br5 Br 0.330(15) 0.058(3) 0.054(3) 0.063(9) -0.001(8) 0.001(3)

loop_
_atom_type_symbol
_atom_type_scat_dispersion_real
_atom_type_scat_dispersion_imag
_atom_type_scat_source
C 0.0033 0.0016 'International Tables Vol C tables 4.2.6.8 and 6.1.1.1'
H 0.0000 0.0000 'International Tables Vol C tables 4.2.6.8 and 6.1.1.1'
Br -0.2901 2.4595 'International Tables Vol C tables 4.2.6.8 and 6.1.1.1'
N 0.0061 0.0033 'International Tables Vol C tables 4.2.6.8 and 6.1.1.1'
Pb -3.3944 10.1111 'International Tables Vol C tables 4.2.6.8 and 6.1.1.1'

loop_
_geom_angle_atom_site_label_1
_geom_angle_atom_site_label_2
_geom_angle_atom_site_label_3
_geom_angle_site_symmetry_1
_geom_angle_site_symmetry_3
_geom_angle
Br1 Pb1 Br1 . 2_555 176.3(3)
Br1 Pb1 Br2 . . 84.8(2)
Br1 Pb1 Br2 . 2_555 93.1(2)
Br1 Pb1 Br2 . 7_455 87.4(2)
Br1 Pb1 Br2 . 8_454 95.6(2)
Br1 Pb1 Br2 2_555 . 93.1(2)
Br1 Pb1 Br2 2_555 2_555 84.8(2)
Br1 Pb1 Br2 2_555 7_455 95.6(2)
Br1 Pb1 Br2 2_555 8_454 87.4(2)
Br2 Pb1 Br2 . 2_555 110.9(2)
Br2 Pb1 Br2 . 7_455 89.80(18)
Br2 Pb1 Br2 . 8_454 159.23(19)
Br2 Pb1 Br2 2_555 7_455 159.23(19)
Br2 Pb1 Br2 2_555 8_454 89.80(18)
Br2 Pb1 Br2 7_455 8_454 69.51(19)
Br1 Pb2 Br3 . . 96.1(3)
Br1 Pb2 Br3 . 7_554 95.6(3)
Br1 Pb2 Br4 . . 88.7(3)
Br1 Pb2 Br4 . 7_455 88.8(3)
Br1 Pb2 Br5 . . 170.0(2)
Br3 Pb2 Br3 . 7_554 89.51(19)
Br3 Pb2 Br4 . . 174.3(3)
Br3 Pb2 Br4 . 7_455 87.2(2)
Br3 Pb2 Br5 . . 76.8(4)
Br3 Pb2 Br4 7_554 . 93.1(2)
Br3 Pb2 Br4 7_554 7_455 174.8(3)
Br3 Pb2 Br5 7_554 . 77.5(3)
Br4 Pb2 Br4 . 7_455 89.8(3)
Br4 Pb2 Br5 . . 98.9(4)
Br4 Pb2 Br5 7_455 . 97.8(4)
Pb1 Br1 Pb2 . . 178.1(4)
Pb1 Br1 N2 . 6_455 92.9(5)
Pb1 Br1 N2 . 4_554 95.0(6)
Pb2 Br1 N2 . 6_455 85.1(5)
Pb2 Br1 N2 . 4_554 84.5(5)
N2 Br1 N2 6_455 4_554 86.0(8)
Pb1 Br2 Pb1 . 7_555 157.8(2)
Pb1 Br2 N2 . 3_545 89.1(6)
Pb1 Br2 H1c3 . 5_545 82.34
Pb1 Br2 N2 7_555 3_545 92.7(5)
Pb1 Br2 H1c3 7_555 5_545 76.15
N2 Br2 H1c3 3_545 5_545 80.35
Pb2 Br3 Pb2 . 7_454 168.5(4)
Pb2 Br3 N1 . 6_455 92.1(7)
Pb2 Br3 N1 . 4_554 97.4(7)
Pb2 Br3 N1 7_454 6_455 95.4(7)
Pb2 Br3 N1 7_454 4_554 85.9(7)
N1 Br3 N1 6_455 4_554 122.8(7)
Pb2 Br4 Pb2 . 7_555 175.8(4)
Pb2 Br4 N1 . 6_555 93.5(7)
Pb2 Br4 N1 . 4_555 88.6(8)
Pb2 Br4 N1 7_555 6_555 82.3(7)
Pb2 Br4 N1 7_555 4_555 92.9(8)
N1 Br4 N1 6_555 4_555 105.0(9)
Br3 N1 Br3 6_555 4_555 70.0(5)
Br3 N1 Br4 6_555 6_455 114.0(7)
Br3 N1 Br4 6_555 4_554 71.9(8)
Br3 N1 C2 6_555 . 110(2)
Br3 N1 H1n1 6_555 . 87.05
Br3 N1 H2n1 6_555 . 24.39
Br3 N1 H3n1 6_555 . 128.28
Br3 N1 Br4 4_555 6_455 73.3(8)
Br3 N1 Br4 4_555 4_554 112.9(7)
Br3 N1 C2 4_555 . 91(2)
Br3 N1 H1n1 4_555 . 30.54
Br3 N1 H2n1 4_555 . 94.37
Br3 N1 H3n1 4_555 . 139.91
Br4 N1 Br4 6_455 4_554 74.8(6)
Br4 N1 C2 6_455 . 124(3)
Br4 N1 H1n1 6_455 . 42.85
Br4 N1 H2n1 6_455 . 125.1
Br4 N1 H3n1 6_455 . 66.63
Br4 N1 C2 4_554 . 154(3)
Br4 N1 H1n1 4_554 . 96.43
Br4 N1 H2n1 4_554 . 61.15
Br4 N1 H3n1 4_554 . 58.09
C2 N1 H1n1 . . 109.47
C2 N1 H2n1 . . 109.47
C2 N1 H3n1 . . 109.47
H1n1 N1 H2n1 . . 109.47
H1n1 N1 H3n1 . . 109.47
H2n1 N1 H3n1 . . 109.47
N1 C2 C1 . . 109(3)
N1 C2 H1c2 . . 109.47
N1 C2 H2c2 . . 109.47
C1 C2 H1c2 . . 109.47
C1 C2 H2c2 . . 109.47
H1c2 C2 H2c2 . . 109.47
C2 C1 H1c1 . . 109.47
C2 C1 H2c1 . . 109.47
C2 C1 H3c1 . . 109.47
H1c1 C1 H2c1 . . 109.47
H1c1 C1 H3c1 . . 109.47
H2c1 C1 H3c1 . . 109.47
Br1 N2 Br1 6_555 4_555 104.7(9)
Br1 N2 Br2 6_555 3_555 69.5(5)
Br1 N2 C4 6_555 . 148(2)
Br1 N2 H1n2 6_555 . 102.2
Br1 N2 H2n2 6_555 . 52.29
Br1 N2 H3n2 6_555 . 63.53
Br1 N2 Br2 4_555 3_555 70.9(7)
Br1 N2 C4 4_555 . 73(3)
Br1 N2 H1n2 4_555 . 104.3
Br1 N2 H2n2 4_555 . 142.25
Br1 N2 H3n2 4_555 . 41.24
Br2 N2 C4 3_555 . 79.9(19)
Br2 N2 H1n2 3_555 . 168.24
Br2 N2 H2n2 3_555 . 72.62
Br2 N2 H3n2 3_555 . 59.68
C4 N2 H1n2 . . 109.47
C4 N2 H2n2 . . 109.47
C4 N2 H3n2 . . 109.47
H1n2 N2 H2n2 . . 109.47
H1n2 N2 H3n2 . . 109.47
H2n2 N2 H3n2 . . 109.47
N2 C4 C3 . . 109(3)
N2 C4 H1c4 . . 109.47
N2 C4 H2c4 . . 109.47
C3 C4 H1c4 . . 109.47
C3 C4 H2c4 . . 109.47
H1c4 C4 H2c4 . . 109.47
C4 C3 H1c3 . . 109.47
C4 C3 H2c3 . . 109.47
C4 C3 H3c3 . . 109.47
H1c3 C3 H2c3 . . 109.47
H1c3 C3 H3c3 . . 109.47
H2c3 C3 H3c3 . . 109.47
Br2 H1c3 C3 5_455 . 159.5

loop_
_geom_bond_atom_site_label_1
_geom_bond_atom_site_label_2
_geom_bond_site_symmetry_2
_geom_bond_distance
Pb1 Br1 . 2.977(3)
Pb1 Br1 2_555 2.977(3)
Pb1 Br2 . 3.049(7)
Pb1 Br2 2_555 3.049(7)
Pb1 Br2 7_455 3.025(7)
Pb1 Br2 8_454 3.025(7)
Pb2 Br1 . 3.313(3)
Pb2 Br3 . 2.867(7)
Pb2 Br3 7_554 3.124(7)
Pb2 Br4 . 2.870(10)
Pb2 Br4 7_455 3.093(10)
Pb2 Br5 . 2.748(5)
Br1 N2 6_455 3.91(3)
Br1 N2 4_554 3.64(4)
Br2 N2 3_545 3.89(3)
Br2 H1c3 5_545 1.7417
Br3 N1 6_455 3.62(4)
Br3 N1 4_554 3.74(4)
Br4 N1 6_555 3.55(4)
Br4 N1 4_555 3.38(4)
N1 C2 . 1.50(4)
N1 H1n1 . 0.87
N1 H2n1 . 0.87
N1 H3n1 . 0.87
C2 C1 . 1.50(4)
C2 H1c2 . 0.96
C2 H2c2 . 0.96
C1 H1c1 . 0.96
C1 H2c1 . 0.96
C1 H3c1 . 0.96
N2 C4 . 1.50(4)
N2 H1n2 . 0.87
N2 H2n2 . 0.87
N2 H3n2 . 0.87
C4 C3 . 1.50(5)
C4 H1c4 . 0.96
C4 H2c4 . 0.96
C3 H1c3 . 0.96
C3 H2c3 . 0.96
C3 H3c3 . 0.96

loop_
_twin_individual_id
_twin_individual_mass_fraction_refined
_twin_individual_twin_matrix_11
_twin_individual_twin_matrix_12
_twin_individual_twin_matrix_13
_twin_individual_twin_matrix_21
_twin_individual_twin_matrix_22
_twin_individual_twin_matrix_23
_twin_individual_twin_matrix_31
_twin_individual_twin_matrix_32
_twin_individual_twin_matrix_33
1 0.584(9) 1 0 0 0 1 0 0 0 1
2 0.416(9) 0 0 1 0 -1 0 1 0 0

loop_
_restr_distance_atom_site_label_1
_restr_distance_atom_site_label_2
_restr_distance_target
_restr_distance_target_weight_param
N1 C2 1.5 0.001
C2 C1 1.5 0.001
N2 C4 1.5 0.001
C4 C3 1.5 0.001

loop_
_restr_angle_atom_site_label_1
_restr_angle_atom_site_label_2
_restr_angle_atom_site_label_3
_restr_angle_target
_restr_angle_target_weight_param
N1 C2 C1 109.47 0.01
N2 C4 C3 109.47 0.01
